data_4303842
loop_
_publ_author_name
'Zuo-Xi Li'
'Jiong-Peng Zhao'
'E. C. Sa\~nudo'
'Hong Ma'
'Zhong-Da Pan'
'Yong-Fei Zeng'
'Xian-He Bu'

_publ_section_title
;
New 3D Coordination Polymers Constructed from Pillared Metal-Formate
Kagom\'e Layers Exhibiting Spin Canting Only in the Nickel(II) Complex
;
_journal_name_full 'Inorganic Chemistry'
_journal_page_first 11601
_journal_page_last 11607
_journal_paper_doi 10.1021/ic901564y
_journal_volume 48
_journal_year 2009
_chemical_formula_sum 'C40 H36 Co2 N8 O10'
_chemical_formula_weight 906.63
_chemical_name_systematic
; 
 ? 
;
_space_group_IT_number 14
_symmetry_cell_setting monoclinic
_symmetry_space_group_name_Hall '-P 2ybc'
_symmetry_space_group_name_H-M 'P 1 21/c 1'
_atom_sites_solution_hydrogens geom
_atom_sites_solution_primary direct
_atom_sites_solution_secondary difmap
_audit_creation_method SHELXL-97
_cell_angle_alpha 90.00
_cell_angle_beta 111.77(3)
_cell_angle_gamma 90.00
_cell_formula_units_Z 4
_cell_length_a 17.884(4)
_cell_length_b 11.797(2)
_cell_length_c 20.243(4)
_cell_measurement_reflns_used 30317
_cell_measurement_temperature 293(2)
_cell_measurement_theta_max 27.7
_cell_measurement_theta_min 3.0
_cell_volume 3966.2(16)
_computing_cell_refinement 'CrystalClear (Rigaku/MSC Inc., 2005)'
_computing_data_collection 'CrystalClear (Rigaku/MSC Inc., 2005)'
_computing_data_reduction 'CrystalClear (Rigaku/MSC Inc., 2005)'
_computing_molecular_graphics 'Bruker SHELXTL'
_computing_publication_material 'Bruker SHELXTL'
_computing_structure_refinement 'SHELXL-97 (Sheldrick, 1997)'
_computing_structure_solution 'SHELXS-97 (Sheldrick, 1997)'
_diffrn_ambient_temperature 293(2)
_diffrn_detector_area_resol_mean 9
_diffrn_measured_fraction_theta_full 0.995
_diffrn_measured_fraction_theta_max 0.995
_diffrn_measurement_device_type 'CCD area detector'
_diffrn_measurement_method \w
_diffrn_radiation_monochromator graphite
_diffrn_radiation_source 'fine-focus sealed tube'
_diffrn_radiation_type MoK\a
_diffrn_radiation_wavelength 0.71073
_diffrn_reflns_av_R_equivalents 0.0628
_diffrn_reflns_av_sigmaI/netI 0.0445
_diffrn_reflns_limit_h_max 21
_diffrn_reflns_limit_h_min -21
_diffrn_reflns_limit_k_max 14
_diffrn_reflns_limit_k_min -14
_diffrn_reflns_limit_l_max 24
_diffrn_reflns_limit_l_min -24
_diffrn_reflns_number 33768
_diffrn_reflns_theta_full 25.02
_diffrn_reflns_theta_max 25.02
_diffrn_reflns_theta_min 3.00
_diffrn_standards_decay_% 0
_diffrn_standards_interval_count 0
_diffrn_standards_interval_time 0
_exptl_absorpt_coefficient_mu 0.906
_exptl_absorpt_correction_T_max 0.865
_exptl_absorpt_correction_T_min 0.834
_exptl_absorpt_correction_type multi-scan
_exptl_absorpt_process_details CrystalClear
_exptl_crystal_colour purple
_exptl_crystal_density_diffrn 1.518
_exptl_crystal_density_method 'not measured'
_exptl_crystal_description block
_exptl_crystal_F_000 1864
_exptl_crystal_size_max 0.20
_exptl_crystal_size_mid 0.18
_exptl_crystal_size_min 0.16
_refine_diff_density_max 0.912
_refine_diff_density_min -0.759
_refine_diff_density_rms 0.098
_refine_ls_extinction_method none
_refine_ls_goodness_of_fit_ref 1.086
_refine_ls_hydrogen_treatment constr
_refine_ls_matrix_type full
_refine_ls_number_parameters 564
_refine_ls_number_reflns 6948
_refine_ls_number_restraints 6
_refine_ls_restrained_S_all 1.086
_refine_ls_R_factor_all 0.0816
_refine_ls_R_factor_gt 0.0619
_refine_ls_shift/su_max 0.001
_refine_ls_shift/su_mean 0.000
_refine_ls_structure_factor_coef Fsqd
_refine_ls_weighting_details 'calc w=1/[\s^2^(Fo^2^)+(0.0763P)^2^+9.3197P] where P=(Fo^2^+2Fc^2^)/3'
_refine_ls_weighting_scheme calc
_refine_ls_wR_factor_gt 0.1534
_refine_ls_wR_factor_ref 0.1649
_reflns_number_gt 5487
_reflns_number_total 6948
_reflns_threshold_expression >2sigma(I)
_cod_data_source_file ic901564y_si_002_2.cif
_cod_data_source_block 2
_cod_depositor_comments
;
The following automatic conversions were performed:
'_symmetry_cell_setting' value 'Monoclinic' changed to 'monoclinic'
according to '/home/saulius/struct/CIF-dictionaries/cif_core.dic'
dictionary named 'cif_core.dic' version 2.4.1 from 2010-06-29.

Automatic conversion script
Id: cif_fix_enum 1527 2010-12-29 10:47:43Z saulius 
;
_cod_original_cell_volume 3966.0(14)
_cod_database_code 4303842

loop_
_symmetry_equiv_pos_as_xyz
'x, y, z'
'-x, y+1/2, -z+1/2'
'-x, -y, -z'
'x, -y-1/2, z-1/2'

loop_
_atom_site_label
_atom_site_type_symbol
_atom_site_fract_x
_atom_site_fract_y
_atom_site_fract_z
_atom_site_U_iso_or_equiv
_atom_site_adp_type
_atom_site_occupancy
_atom_site_symmetry_multiplicity
_atom_site_calc_flag
_atom_site_refinement_flags
_atom_site_disorder_assembly
_atom_site_disorder_group
C1 C 0.5097(3) 0.3682(4) 0.4012(2) 0.0256(10) Uani 1 1 d . . .
H1 H 0.5093 0.2898 0.4056 0.031 Uiso 1 1 calc R . .
C2 C 0.4840(3) 0.8192(4) 0.3977(3) 0.0380(12) Uani 1 1 d . . .
H2 H 0.4815 0.8974 0.3917 0.046 Uiso 1 1 calc R . .
C3 C 0.4946(3) 0.0786(4) 0.2676(3) 0.0296(11) Uani 1 1 d . . .
H3 H 0.5190 0.0741 0.2343 0.036 Uiso 1 1 calc R . .
C4 C 0.3188(3) 0.6076(5) 0.4219(3) 0.0363(12) Uani 1 1 d . . .
H4 H 0.3312 0.6333 0.4681 0.044 Uiso 1 1 calc R . .
C5 C 0.3298(3) 0.5519(5) 0.3255(3) 0.0394(12) Uani 1 1 d . . .
H5 H 0.3517 0.5325 0.2919 0.047 Uiso 1 1 calc R . .
C6 C 0.2512(3) 0.5474(5) 0.3152(3) 0.0426(13) Uani 1 1 d . . .
H6 H 0.2095 0.5235 0.2742 0.051 Uiso 1 1 calc R . .
C7 C 0.1717(3) 0.5911(4) 0.3915(3) 0.0312(11) Uani 1 1 d . . .
C8 C 0.1098(3) 0.5171(5) 0.3596(3) 0.0453(14) Uani 1 1 d . . .
H8 H 0.1146 0.4621 0.3284 0.054 Uiso 1 1 calc R . .
C9 C 0.0401(3) 0.5244(5) 0.3739(3) 0.0463(14) Uani 1 1 d . . .
H9 H -0.0016 0.4736 0.3521 0.056 Uiso 1 1 calc R . .
C10 C 0.0304(3) 0.6052(4) 0.4197(3) 0.0310(10) Uani 1 1 d . . .
C11 C 0.0939(3) 0.6794(5) 0.4502(3) 0.0537(16) Uani 1 1 d . . .
H11 H 0.0895 0.7348 0.4812 0.064 Uiso 1 1 calc R . .
C12 C 0.1635(3) 0.6738(5) 0.4361(3) 0.0518(16) Uani 1 1 d . . .
H12 H 0.2047 0.7259 0.4566 0.062 Uiso 1 1 calc R . .
C13 C 0.6688(3) 0.6020(4) 0.4449(3) 0.0354(12) Uani 1 1 d . . .
H13 H 0.6544 0.5623 0.4022 0.043 Uiso 1 1 calc R . .
C14 C 0.6633(3) 0.6854(5) 0.5363(3) 0.0504(15) Uani 1 1 d . . .
H14 H 0.6437 0.7146 0.5694 0.060 Uiso 1 1 calc R . .
C15 C 0.7395(3) 0.6940(6) 0.5403(3) 0.0569(17) Uani 1 1 d . . .
H15 H 0.7817 0.7296 0.5762 0.068 Uiso 1 1 calc R . .
C16 C 0.8145(3) 0.6311(4) 0.4643(3) 0.0321(11) Uani 1 1 d . . .
C17 C 0.8764(3) 0.7058(5) 0.4931(3) 0.0510(15) Uani 1 1 d . . .
H17 H 0.8719 0.7634 0.5228 0.061 Uiso 1 1 calc R . .
C18 C 0.9450(3) 0.6967(5) 0.4787(3) 0.0477(15) Uani 1 1 d . . .
H18 H 0.9863 0.7487 0.4990 0.057 Uiso 1 1 calc R . .
C19 C 0.9551(3) 0.6132(4) 0.4350(3) 0.0315(11) Uani 1 1 d . . .
C20 C 0.8912(3) 0.5392(5) 0.4058(4) 0.0577(18) Uani 1 1 d . . .
H20 H 0.8950 0.4823 0.3753 0.069 Uiso 1 1 calc R . .
C21 C 0.8218(3) 0.5476(6) 0.4206(4) 0.0579(18) Uani 1 1 d . . .
H21 H 0.7801 0.4962 0.4007 0.070 Uiso 1 1 calc R . .
C22 C 0.3318(3) 0.3041(4) 0.2281(3) 0.0345(11) Uani 1 1 d . . .
H22 H 0.3448 0.2609 0.2692 0.041 Uiso 1 1 calc R . .
C23 C 0.3410(3) 0.4009(5) 0.1419(3) 0.0462(14) Uani 1 1 d . . .
H23 H 0.3627 0.4379 0.1125 0.055 Uiso 1 1 calc R . .
C24 C 0.2625(3) 0.3957(5) 0.1306(3) 0.0480(15) Uani 1 1 d . . .
H24 H 0.2205 0.4272 0.0926 0.058 Uiso 1 1 calc R . .
C25 C 0.1834(3) 0.3151(4) 0.2004(3) 0.0322(11) Uani 1 1 d . . .
C26 C 0.1170(3) 0.3821(5) 0.1667(3) 0.0398(12) Uani 1 1 d . . .
H26 H 0.1182 0.4357 0.1334 0.048 Uiso 1 1 calc R . .
C27 C 0.0487(3) 0.3696(5) 0.1823(3) 0.0403(12) Uani 1 1 d . . .
H27 H 0.0042 0.4152 0.1592 0.048 Uiso 1 1 calc R . .
C28 C 0.0445(3) 0.2904(4) 0.2320(3) 0.0307(11) Uani 1 1 d . . .
C29 C 0.1119(3) 0.2225(5) 0.2636(3) 0.0432(13) Uani 1 1 d . . .
H29 H 0.1107 0.1677 0.2962 0.052 Uiso 1 1 calc R . .
C30 C 0.1805(3) 0.2337(5) 0.2482(3) 0.0411(13) Uani 1 1 d . . .
H30 H 0.2246 0.1866 0.2699 0.049 Uiso 1 1 calc R . .
C31 C 0.6918(3) 0.3190(4) 0.2688(3) 0.0373(12) Uani 1 1 d . . .
H31 H 0.6809 0.3608 0.2273 0.045 Uiso 1 1 calc R . .
C32 C 0.6793(3) 0.2343(5) 0.3571(3) 0.0438(13) Uani 1 1 d . . .
H32 H 0.6571 0.2057 0.3885 0.053 Uiso 1 1 calc R . .
C33 C 0.7564(3) 0.2212(5) 0.3640(3) 0.0446(13) Uani 1 1 d . . .
H33 H 0.7963 0.1829 0.4004 0.054 Uiso 1 1 calc R . .
C34 C 0.8352(3) 0.2790(4) 0.2888(3) 0.0328(11) Uani 1 1 d . . .
C35 C 0.8361(3) 0.3466(5) 0.2338(3) 0.0502(15) Uani 1 1 d . . .
H35 H 0.7919 0.3918 0.2093 0.060 Uiso 1 1 calc R . .
C36 C 0.9025(3) 0.3470(5) 0.2154(3) 0.0509(15) Uani 1 1 d . . .
H36 H 0.9014 0.3911 0.1770 0.061 Uiso 1 1 calc R . .
C37 C 0.9718(3) 0.2844(4) 0.2517(3) 0.0315(11) Uani 1 1 d . . .
C38 C 0.9690(3) 0.2182(5) 0.3075(3) 0.0435(13) Uani 1 1 d . . .
H38 H 1.0137 0.1746 0.3333 0.052 Uiso 1 1 calc R . .
C39 C 0.9022(3) 0.2152(5) 0.3260(3) 0.0424(13) Uani 1 1 d . . .
H39 H 0.9024 0.1699 0.3636 0.051 Uiso 1 1 calc R . .
Co1 Co 0.51216(3) 0.32728(5) 0.25097(3) 0.02177(18) Uani 1 1 d . . .
Co2 Co 0.49565(4) 0.60795(6) 0.44652(3) 0.02808(19) Uani 1 1 d . . .
N1 N 0.3725(2) 0.5895(4) 0.3929(2) 0.0345(10) Uani 1 1 d . . .
N2 N 0.2442(2) 0.5847(3) 0.3766(2) 0.0314(9) Uani 1 1 d . . .
N3 N 0.6188(2) 0.6272(4) 0.4764(2) 0.0336(9) Uani 1 1 d . . .
N4 N 0.7436(2) 0.6406(3) 0.4818(2) 0.0334(9) Uani 1 1 d . . .
N5 N 0.3849(2) 0.3439(3) 0.2030(2) 0.0305(9) Uani 1 1 d . . .
N6 N 0.2558(2) 0.3344(3) 0.1863(2) 0.0341(9) Uani 1 1 d . . .
N7 N 0.6378(2) 0.2960(3) 0.2971(2) 0.0335(9) Uani 1 1 d . . .
N8 N 0.7651(2) 0.2749(3) 0.3072(2) 0.0326(9) Uani 1 1 d . . .
O1 O 0.50710(18) 0.4286(3) 0.45231(16) 0.0278(7) Uani 1 1 d . . .
O2 O 0.5126(2) 0.4085(3) 0.34623(17) 0.0338(8) Uani 1 1 d . . .
O3 O 0.4839(2) 0.7801(3) 0.45492(18) 0.0400(9) Uani 1 1 d . . .
O4 O 0.4872(2) 0.7597(3) 0.34810(17) 0.0326(8) Uani 1 1 d . . .
O5 O 0.4695(2) -0.0114(2) 0.28348(17) 0.0308(7) Uani 1 1 d . . .
O6 O 0.4904(2) 0.1737(2) 0.29166(18) 0.0325(8) Uani 1 1 d . . .
O7 O 0.0798(6) 0.5550(9) 1.0222(4) 0.057(3) Uani 0.550(8) 1 d PD A 1
O8 O 0.1803(8) 0.5530(11) 0.9876(6) 0.36(2) Uani 0.550(8) 1 d PD A 1
C40 C 0.1118(9) 0.5169(16) 0.9818(11) 0.43(6) Uani 0.550(8) 1 d PD A 1
H40 H 0.0992 0.4729 0.9392 0.652 Uiso 0.550(8) 1 d PR A 1
O7' O 0.2392(10) 0.4933(16) 0.9191(10) 0.37(3) Uani 0.450(8) 1 d PD A 2
O8' O 0.1220(9) 0.4547(9) 0.9227(6) 0.063(4) Uani 0.450(8) 1 d PD A 2
C40' C 0.1895(10) 0.501(2) 0.9478(10) 0.32(5) Uani 0.450(8) 1 d PD A 2
H40' H 0.2135 0.5547 0.9851 0.476 Uiso 0.450(8) 1 d PR A 2
O1W O 0.3543(5) 0.0938(8) 0.3444(5) 0.177(4) Uani 1 1 d . . .
O2W O 0.5890(7) 0.4085(10) 0.9668(7) 0.236(5) Uiso 1 1 d . . .
H1A H 0.3272 0.0460 0.3118 0.354 Uiso 1 1 d R . .
H1B H 0.3872 0.1369 0.3731 0.354 Uiso 1 1 d R . .
H2A H 0.6331 0.3719 0.9818 0.354 Uiso 1 1 d R . .
H2B H 0.6024 0.4623 0.9968 0.354 Uiso 1 1 d R . .

loop_
_atom_site_aniso_label
_atom_site_aniso_U_11
_atom_site_aniso_U_22
_atom_site_aniso_U_33
_atom_site_aniso_U_23
_atom_site_aniso_U_13
_atom_site_aniso_U_12
C1 0.033(3) 0.024(2) 0.024(2) -0.0035(19) 0.016(2) -0.0018(19)
C2 0.048(3) 0.029(3) 0.045(3) 0.004(2) 0.025(3) 0.001(2)
C3 0.038(3) 0.023(3) 0.035(3) 0.002(2) 0.022(2) 0.000(2)
C4 0.024(3) 0.055(3) 0.032(3) -0.004(2) 0.013(2) -0.003(2)
C5 0.035(3) 0.049(3) 0.039(3) -0.007(2) 0.021(2) -0.002(2)
C6 0.031(3) 0.059(4) 0.034(3) -0.012(3) 0.008(2) -0.004(2)
C7 0.021(2) 0.037(3) 0.036(3) 0.003(2) 0.011(2) 0.002(2)
C8 0.030(3) 0.049(3) 0.061(4) -0.023(3) 0.022(3) -0.006(2)
C9 0.028(3) 0.050(3) 0.064(4) -0.021(3) 0.020(3) -0.012(2)
C10 0.023(2) 0.035(3) 0.034(3) 0.002(2) 0.009(2) 0.000(2)
C11 0.034(3) 0.066(4) 0.071(4) -0.035(3) 0.031(3) -0.011(3)
C12 0.033(3) 0.063(4) 0.065(4) -0.032(3) 0.025(3) -0.016(3)
C13 0.024(3) 0.048(3) 0.035(3) -0.005(2) 0.012(2) -0.002(2)
C14 0.036(3) 0.076(4) 0.048(3) -0.022(3) 0.027(3) -0.012(3)
C15 0.035(3) 0.083(5) 0.055(4) -0.033(3) 0.020(3) -0.018(3)
C16 0.019(2) 0.039(3) 0.040(3) 0.002(2) 0.013(2) -0.001(2)
C17 0.038(3) 0.054(4) 0.071(4) -0.028(3) 0.032(3) -0.012(3)
C18 0.031(3) 0.053(4) 0.063(4) -0.026(3) 0.022(3) -0.015(2)
C19 0.023(2) 0.034(3) 0.038(3) 0.002(2) 0.012(2) 0.000(2)
C20 0.036(3) 0.065(4) 0.085(5) -0.041(4) 0.037(3) -0.020(3)
C21 0.028(3) 0.070(4) 0.084(5) -0.036(4) 0.030(3) -0.024(3)
C22 0.030(3) 0.037(3) 0.038(3) 0.003(2) 0.014(2) 0.005(2)
C23 0.037(3) 0.059(4) 0.046(3) 0.016(3) 0.019(3) -0.002(3)
C24 0.033(3) 0.066(4) 0.043(3) 0.024(3) 0.011(2) 0.005(3)
C25 0.022(2) 0.038(3) 0.035(3) -0.004(2) 0.010(2) -0.002(2)
C26 0.031(3) 0.045(3) 0.042(3) 0.011(2) 0.012(2) 0.000(2)
C27 0.025(3) 0.051(3) 0.043(3) 0.005(2) 0.010(2) 0.007(2)
C28 0.021(2) 0.034(3) 0.037(3) -0.004(2) 0.010(2) 0.0006(19)
C29 0.035(3) 0.046(3) 0.052(3) 0.014(3) 0.021(3) 0.003(2)
C30 0.025(3) 0.045(3) 0.053(3) 0.009(3) 0.015(2) 0.006(2)
C31 0.027(3) 0.045(3) 0.043(3) 0.011(2) 0.016(2) 0.006(2)
C32 0.040(3) 0.057(4) 0.039(3) 0.013(3) 0.020(3) 0.006(3)
C33 0.032(3) 0.062(4) 0.038(3) 0.015(3) 0.011(2) 0.007(3)
C34 0.023(3) 0.036(3) 0.040(3) -0.004(2) 0.014(2) -0.002(2)
C35 0.027(3) 0.070(4) 0.056(4) 0.024(3) 0.017(3) 0.014(3)
C36 0.033(3) 0.074(4) 0.050(3) 0.024(3) 0.020(3) 0.012(3)
C37 0.025(3) 0.033(3) 0.035(3) -0.006(2) 0.010(2) -0.003(2)
C38 0.026(3) 0.050(3) 0.053(3) 0.014(3) 0.012(2) 0.012(2)
C39 0.033(3) 0.048(3) 0.051(3) 0.018(3) 0.020(3) 0.009(2)
Co1 0.0250(3) 0.0176(3) 0.0274(3) -0.0007(2) 0.0152(3) 0.0001(2)
Co2 0.0225(3) 0.0382(4) 0.0271(3) 0.0000(3) 0.0134(3) -0.0014(3)
N1 0.026(2) 0.045(3) 0.035(2) 0.0007(19) 0.0136(18) 0.0023(18)
N2 0.023(2) 0.039(2) 0.035(2) -0.0015(18) 0.0138(18) -0.0002(17)
N3 0.023(2) 0.041(2) 0.039(2) 0.0004(19) 0.0143(18) -0.0011(18)
N4 0.025(2) 0.038(2) 0.037(2) -0.0005(18) 0.0116(18) -0.0049(17)
N5 0.027(2) 0.032(2) 0.035(2) 0.0034(17) 0.0139(18) -0.0006(17)
N6 0.023(2) 0.039(2) 0.040(2) 0.0029(19) 0.0103(18) -0.0001(17)
N7 0.029(2) 0.035(2) 0.039(2) 0.0065(18) 0.0151(19) 0.0039(17)
N8 0.026(2) 0.036(2) 0.037(2) 0.0055(18) 0.0124(18) 0.0047(17)
O1 0.0317(18) 0.0301(17) 0.0263(17) -0.0030(13) 0.0163(14) -0.0012(13)
O2 0.049(2) 0.0294(18) 0.0282(18) -0.0032(14) 0.0209(16) -0.0010(15)
O3 0.055(2) 0.038(2) 0.036(2) 0.0075(16) 0.0262(18) 0.0055(17)
O4 0.039(2) 0.0313(18) 0.0319(18) 0.0026(15) 0.0185(15) -0.0010(15)
O5 0.044(2) 0.0175(16) 0.0405(19) 0.0004(13) 0.0264(16) -0.0007(14)
O6 0.044(2) 0.0182(16) 0.045(2) 0.0006(14) 0.0282(17) -0.0007(14)
O7 0.074(7) 0.052(5) 0.034(4) 0.008(4) 0.008(4) -0.006(5)
O8 0.89(7) 0.081(11) 0.038(7) 0.023(7) 0.083(19) 0.19(2)
C40 0.12(3) 0.15(4) 0.70(11) 0.31(6) -0.23(4) -0.10(2)
O7' 0.66(6) 0.131(19) 0.119(17) 0.008(14) -0.10(3) 0.24(3)
O8' 0.109(11) 0.031(6) 0.033(5) -0.002(4) 0.009(6) -0.024(6)
C40' 0.51(8) 0.31(6) 0.33(6) 0.30(5) 0.38(7) 0.36(6)
O1W 0.182(8) 0.208(9) 0.210(9) 0.115(7) 0.155(7) 0.125(7)

loop_
_atom_type_symbol
_atom_type_description
_atom_type_scat_dispersion_real
_atom_type_scat_dispersion_imag
_atom_type_scat_source
C C 0.0033 0.0016 'International Tables Vol C Tables 4.2.6.8 and 6.1.1.4'
H H 0.0000 0.0000 'International Tables Vol C Tables 4.2.6.8 and 6.1.1.4'
N N 0.0061 0.0033 'International Tables Vol C Tables 4.2.6.8 and 6.1.1.4'
O O 0.0106 0.0060 'International Tables Vol C Tables 4.2.6.8 and 6.1.1.4'
Co Co 0.3494 0.9721 'International Tables Vol C Tables 4.2.6.8 and 6.1.1.4'

loop_
_geom_angle_atom_site_label_1
_geom_angle_atom_site_label_2
_geom_angle_atom_site_label_3
_geom_angle
_geom_angle_site_symmetry_1
_geom_angle_site_symmetry_3
_geom_angle_publ_flag
O2 C1 O1 123.1(4) . . ?
O2 C1 H1 118.4 . . ?
O1 C1 H1 118.4 . . ?
O4 C2 O3 123.9(5) . . ?
O4 C2 H2 118.0 . . ?
O3 C2 H2 118.0 . . ?
O6 C3 O5 126.4(4) . . ?
O6 C3 H3 116.8 . . ?
O5 C3 H3 116.8 . . ?
N1 C4 N2 111.8(4) . . ?
N1 C4 H4 124.1 . . ?
N2 C4 H4 124.1 . . ?
C6 C5 N1 109.4(4) . . ?
C6 C5 H5 125.3 . . ?
N1 C5 H5 125.3 . . ?
C5 C6 N2 106.8(4) . . ?
C5 C6 H6 126.6 . . ?
N2 C6 H6 126.6 . . ?
C8 C7 C12 119.9(5) . . ?
C8 C7 N2 120.1(4) . . ?
C12 C7 N2 120.0(4) . . ?
C7 C8 C9 119.6(5) . . ?
C7 C8 H8 120.2 . . ?
C9 C8 H8 120.2 . . ?
C8 C9 C10 122.0(5) . . ?
C8 C9 H9 119.0 . . ?
C10 C9 H9 119.0 . . ?
C11 C10 C9 116.6(4) . . ?
C11 C10 C19 121.5(4) . 1_455 ?
C9 C10 C19 121.9(4) . 1_455 ?
C12 C11 C10 122.2(5) . . ?
C12 C11 H11 118.9 . . ?
C10 C11 H11 118.9 . . ?
C7 C12 C11 119.7(5) . . ?
C7 C12 H12 120.2 . . ?
C11 C12 H12 120.2 . . ?
N3 C13 N4 111.7(4) . . ?
N3 C13 H13 124.2 . . ?
N4 C13 H13 124.2 . . ?
C15 C14 N3 109.8(5) . . ?
C15 C14 H14 125.1 . . ?
N3 C14 H14 125.1 . . ?
C14 C15 N4 107.0(5) . . ?
C14 C15 H15 126.5 . . ?
N4 C15 H15 126.5 . . ?
C21 C16 C17 119.1(5) . . ?
C21 C16 N4 121.4(4) . . ?
C17 C16 N4 119.5(5) . . ?
C18 C17 C16 120.6(5) . . ?
C18 C17 H17 119.7 . . ?
C16 C17 H17 119.7 . . ?
C17 C18 C19 122.3(5) . . ?
C17 C18 H18 118.8 . . ?
C19 C18 H18 118.8 . . ?
C18 C19 C20 116.2(4) . . ?
C18 C19 C10 121.4(4) . 1_655 ?
C20 C19 C10 122.5(5) . 1_655 ?
C19 C20 C21 121.7(5) . . ?
C19 C20 H20 119.2 . . ?
C21 C20 H20 119.2 . . ?
C16 C21 C20 120.2(5) . . ?
C16 C21 H21 119.9 . . ?
C20 C21 H21 119.9 . . ?
N5 C22 N6 111.4(4) . . ?
N5 C22 H22 124.3 . . ?
N6 C22 H22 124.3 . . ?
C24 C23 N5 110.2(5) . . ?
C24 C23 H23 124.9 . . ?
N5 C23 H23 124.9 . . ?
C23 C24 N6 106.7(5) . . ?
C23 C24 H24 126.6 . . ?
N6 C24 H24 126.6 . . ?
C30 C25 C26 119.9(4) . . ?
C30 C25 N6 121.2(4) . . ?
C26 C25 N6 118.9(4) . . ?
C25 C26 C27 119.9(5) . . ?
C25 C26 H26 120.0 . . ?
C27 C26 H26 120.0 . . ?
C26 C27 C28 121.8(5) . . ?
C26 C27 H27 119.1 . . ?
C28 C27 H27 119.1 . . ?
C29 C28 C27 116.7(4) . . ?
C29 C28 C37 122.7(4) . 1_455 ?
C27 C28 C37 120.6(4) . 1_455 ?
C30 C29 C28 122.1(5) . . ?
C30 C29 H29 118.9 . . ?
C28 C29 H29 118.9 . . ?
C25 C30 C29 119.6(5) . . ?
C25 C30 H30 120.2 . . ?
C29 C30 H30 120.2 . . ?
N7 C31 N8 112.3(4) . . ?
N7 C31 H31 123.9 . . ?
N8 C31 H31 123.9 . . ?
C33 C32 N7 110.6(5) . . ?
C33 C32 H32 124.7 . . ?
N7 C32 H32 124.7 . . ?
C32 C33 N8 106.9(5) . . ?
C32 C33 H33 126.6 . . ?
N8 C33 H33 126.6 . . ?
C35 C34 C39 119.3(5) . . ?
C35 C34 N8 120.2(4) . . ?
C39 C34 N8 120.5(4) . . ?
C36 C35 C34 119.6(5) . . ?
C36 C35 H35 120.2 . . ?
C34 C35 H35 120.2 . . ?
C35 C36 C37 123.1(5) . . ?
C35 C36 H36 118.5 . . ?
C37 C36 H36 118.5 . . ?
C38 C37 C36 115.6(4) . . ?
C38 C37 C28 122.7(4) . 1_655 ?
C36 C37 C28 121.6(5) . 1_655 ?
C39 C38 C37 122.1(5) . . ?
C39 C38 H38 119.0 . . ?
C37 C38 H38 119.0 . . ?
C38 C39 C34 120.3(5) . . ?
C38 C39 H39 119.9 . . ?
C34 C39 H39 119.9 . . ?
O6 Co1 O5 174.95(12) . 2_655 ?
O6 Co1 N7 89.86(14) . . ?
O5 Co1 N7 91.94(14) 2_655 . ?
O6 Co1 N5 86.30(14) . . ?
O5 Co1 N5 92.13(14) 2_655 . ?
N7 Co1 N5 175.21(15) . . ?
O6 Co1 O2 88.41(12) . . ?
O5 Co1 O2 86.82(12) 2_655 . ?
N7 Co1 O2 91.86(15) . . ?
N5 Co1 O2 90.90(14) . . ?
O6 Co1 O4 96.43(13) . 2_645 ?
O5 Co1 O4 88.33(12) 2_655 2_645 ?
N7 Co1 O4 88.56(15) . 2_645 ?
N5 Co1 O4 89.03(14) . 2_645 ?
O2 Co1 O4 175.15(12) . 2_645 ?
O3 Co2 N3 89.89(16) . . ?
O3 Co2 N1 91.47(16) . . ?
N3 Co2 N1 166.70(16) . . ?
O3 Co2 O1 94.68(12) . 3_666 ?
N3 Co2 O1 98.27(14) . 3_666 ?
N1 Co2 O1 94.80(14) . 3_666 ?
O3 Co2 O1 171.94(12) . . ?
N3 Co2 O1 91.30(14) . . ?
N1 Co2 O1 89.20(14) . . ?
O1 Co2 O1 77.26(12) 3_666 . ?
C4 N1 C5 105.5(4) . . ?
C4 N1 Co2 124.0(3) . . ?
C5 N1 Co2 130.4(3) . . ?
C4 N2 C6 106.5(4) . . ?
C4 N2 C7 126.5(4) . . ?
C6 N2 C7 126.9(4) . . ?
C13 N3 C14 105.6(4) . . ?
C13 N3 Co2 132.6(3) . . ?
C14 N3 Co2 121.5(3) . . ?
C13 N4 C15 106.0(4) . . ?
C13 N4 C16 128.3(4) . . ?
C15 N4 C16 125.6(4) . . ?
C22 N5 C23 105.6(4) . . ?
C22 N5 Co1 126.4(3) . . ?
C23 N5 Co1 127.9(3) . . ?
C22 N6 C24 106.1(4) . . ?
C22 N6 C25 126.9(4) . . ?
C24 N6 C25 126.8(4) . . ?
C31 N7 C32 104.5(4) . . ?
C31 N7 Co1 126.8(3) . . ?
C32 N7 Co1 128.2(3) . . ?
C31 N8 C33 105.8(4) . . ?
C31 N8 C34 126.2(4) . . ?
C33 N8 C34 127.9(4) . . ?
C1 O1 Co2 134.1(3) . 3_666 ?
C1 O1 Co2 123.0(3) . . ?
Co2 O1 Co2 102.74(12) 3_666 . ?
C1 O2 Co1 130.7(3) . . ?
C2 O3 Co2 104.6(3) . . ?
C2 O4 Co1 124.0(3) . 2_655 ?
C3 O5 Co1 125.1(3) . 2_645 ?
C3 O6 Co1 125.8(3) . . ?
C40 O8 H40' 159.7 . . ?
O7 C40 O8 119.1(13) . . ?
O7 C40 H40 140.8 . . ?
O8 C40 H40 99.3 . . ?
C40' O8' H40 110.1 . . ?
O7' C40' O8' 122.6(15) . . ?
O7' C40' H40' 103.1 . . ?
O8' C40' H40' 133.7 . . ?
H1A O1W H1B 169.2 . . ?
H2A O2W H2B 98.3 . . ?

loop_
_geom_bond_atom_site_label_1
_geom_bond_atom_site_label_2
_geom_bond_distance
_geom_bond_site_symmetry_2
_geom_bond_publ_flag
C1 O2 1.228(5) . ?
C1 O1 1.271(5) . ?
C1 H1 0.9300 . ?
C2 O4 1.243(6) . ?
C2 O3 1.248(6) . ?
C2 H2 0.9300 . ?
C3 O6 1.237(5) . ?
C3 O5 1.240(5) . ?
C3 H3 0.9300 . ?
C4 N1 1.315(6) . ?
C4 N2 1.336(6) . ?
C4 H4 0.9300 . ?
C5 C6 1.344(7) . ?
C5 N1 1.368(6) . ?
C5 H5 0.9300 . ?
C6 N2 1.368(6) . ?
C6 H6 0.9300 . ?
C7 C8 1.370(7) . ?
C7 C12 1.373(7) . ?
C7 N2 1.438(6) . ?
C8 C9 1.384(7) . ?
C8 H8 0.9300 . ?
C9 C10 1.385(7) . ?
C9 H9 0.9300 . ?
C10 C11 1.384(7) . ?
C10 C19 1.492(6) 1_455 ?
C11 C12 1.378(7) . ?
C11 H11 0.9300 . ?
C12 H12 0.9300 . ?
C13 N3 1.311(6) . ?
C13 N4 1.347(6) . ?
C13 H13 0.9300 . ?
C14 C15 1.338(7) . ?
C14 N3 1.364(7) . ?
C14 H14 0.9300 . ?
C15 N4 1.367(7) . ?
C15 H15 0.9300 . ?
C16 C21 1.362(7) . ?
C16 C17 1.365(7) . ?
C16 N4 1.442(6) . ?
C17 C18 1.365(7) . ?
C17 H17 0.9300 . ?
C18 C19 1.380(7) . ?
C18 H18 0.9300 . ?
C19 C20 1.384(7) . ?
C19 C10 1.492(6) 1_655 ?
C20 C21 1.385(7) . ?
C20 H20 0.9300 . ?
C21 H21 0.9300 . ?
C22 N5 1.318(6) . ?
C22 N6 1.355(6) . ?
C22 H22 0.9300 . ?
C23 C24 1.338(7) . ?
C23 N5 1.370(6) . ?
C23 H23 0.9300 . ?
C24 N6 1.381(6) . ?
C24 H24 0.9300 . ?
C25 C30 1.378(7) . ?
C25 C26 1.379(7) . ?
C25 N6 1.443(6) . ?
C26 C27 1.379(7) . ?
C26 H26 0.9300 . ?
C27 C28 1.394(7) . ?
C27 H27 0.9300 . ?
C28 C29 1.390(7) . ?
C28 C37 1.497(6) 1_455 ?
C29 C30 1.381(7) . ?
C29 H29 0.9300 . ?
C30 H30 0.9300 . ?
C31 N7 1.321(6) . ?
C31 N8 1.355(6) . ?
C31 H31 0.9300 . ?
C32 C33 1.342(7) . ?
C32 N7 1.373(6) . ?
C32 H32 0.9300 . ?
C33 N8 1.371(6) . ?
C33 H33 0.9300 . ?
C34 C35 1.374(7) . ?
C34 C39 1.378(7) . ?
C34 N8 1.436(6) . ?
C35 C36 1.370(7) . ?
C35 H35 0.9300 . ?
C36 C37 1.394(7) . ?
C36 H36 0.9300 . ?
C37 C38 1.390(7) . ?
C37 C28 1.497(6) 1_655 ?
C38 C39 1.377(7) . ?
C38 H38 0.9300 . ?
C39 H39 0.9300 . ?
Co1 O6 2.086(3) . ?
Co1 O5 2.094(3) 2_655 ?
Co1 N7 2.122(4) . ?
Co1 N5 2.127(4) . ?
Co1 O2 2.151(3) . ?
Co1 O4 2.162(3) 2_645 ?
Co2 O3 2.056(4) . ?
Co2 N3 2.068(4) . ?
Co2 N1 2.074(4) . ?
Co2 O1 2.111(3) 3_666 ?
Co2 O1 2.124(3) . ?
O1 Co2 2.111(3) 3_666 ?
O4 Co1 2.162(3) 2_655 ?
O5 Co1 2.094(3) 2_645 ?
O7 C40 1.244(10) . ?
O8 C40 1.260(10) . ?
O8 H40' 0.6142 . ?
C40 H40 0.9599 . ?
O7' C40' 1.232(10) . ?
O8' C40' 1.246(11) . ?
O8' H40 0.6501 . ?
C40' H40' 0.9600 . ?
O1W H1A 0.8672 . ?
O1W H1B 0.8303 . ?
O2W H2A 0.8501 . ?
O2W H2B 0.8500 . ?

loop_
_geom_torsion_atom_site_label_1
_geom_torsion_atom_site_label_2
_geom_torsion_atom_site_label_3
_geom_torsion_atom_site_label_4
_geom_torsion
_geom_torsion_site_symmetry_1
_geom_torsion_site_symmetry_2
_geom_torsion_site_symmetry_3
_geom_torsion_site_symmetry_4
_geom_torsion_publ_flag
N1 C5 C6 N2 1.1(6) . . . . ?
C12 C7 C8 C9 -1.6(9) . . . . ?
N2 C7 C8 C9 -179.6(5) . . . . ?
C7 C8 C9 C10 0.2(9) . . . . ?
C8 C9 C10 C11 0.6(9) . . . . ?
C8 C9 C10 C19 179.9(5) . . . 1_455 ?
C9 C10 C11 C12 -0.1(9) . . . . ?
C19 C10 C11 C12 -179.4(6) 1_455 . . . ?
C8 C7 C12 C11 2.1(9) . . . . ?
N2 C7 C12 C11 -179.9(6) . . . . ?
C10 C11 C12 C7 -1.3(10) . . . . ?
N3 C14 C15 N4 0.2(8) . . . . ?
C21 C16 C17 C18 -0.3(10) . . . . ?
N4 C16 C17 C18 178.4(5) . . . . ?
C16 C17 C18 C19 0.0(10) . . . . ?
C17 C18 C19 C20 0.7(9) . . . . ?
C17 C18 C19 C10 179.7(6) . . . 1_655 ?
C18 C19 C20 C21 -1.1(10) . . . . ?
C10 C19 C20 C21 179.9(6) 1_655 . . . ?
C17 C16 C21 C20 -0.1(10) . . . . ?
N4 C16 C21 C20 -178.8(6) . . . . ?
C19 C20 C21 C16 0.8(11) . . . . ?
N5 C23 C24 N6 0.5(7) . . . . ?
C30 C25 C26 C27 1.8(8) . . . . ?
N6 C25 C26 C27 -176.3(5) . . . . ?
C25 C26 C27 C28 0.1(8) . . . . ?
C26 C27 C28 C29 -1.6(8) . . . . ?
C26 C27 C28 C37 175.6(5) . . . 1_455 ?
C27 C28 C29 C30 1.3(8) . . . . ?
C37 C28 C29 C30 -175.9(5) 1_455 . . . ?
C26 C25 C30 C29 -2.1(8) . . . . ?
N6 C25 C30 C29 176.0(5) . . . . ?
C28 C29 C30 C25 0.5(9) . . . . ?
N7 C32 C33 N8 -0.3(7) . . . . ?
C39 C34 C35 C36 1.9(9) . . . . ?
N8 C34 C35 C36 -178.0(5) . . . . ?
C34 C35 C36 C37 -2.3(10) . . . . ?
C35 C36 C37 C38 1.4(9) . . . . ?
C35 C36 C37 C28 -177.5(6) . . . 1_655 ?
C36 C37 C38 C39 -0.2(8) . . . . ?
C28 C37 C38 C39 178.7(5) 1_655 . . . ?
C37 C38 C39 C34 -0.1(9) . . . . ?
C35 C34 C39 C38 -0.8(9) . . . . ?
N8 C34 C39 C38 179.1(5) . . . . ?
N2 C4 N1 C5 -0.5(6) . . . . ?
N2 C4 N1 Co2 -177.2(3) . . . . ?
C6 C5 N1 C4 -0.4(6) . . . . ?
C6 C5 N1 Co2 176.0(4) . . . . ?
O3 Co2 N1 C4 -66.8(4) . . . . ?
N3 Co2 N1 C4 -162.5(6) . . . . ?
O1 Co2 N1 C4 28.0(4) 3_666 . . . ?
O1 Co2 N1 C4 105.2(4) . . . . ?
O3 Co2 N1 C5 117.3(5) . . . . ?
N3 Co2 N1 C5 21.6(10) . . . . ?
O1 Co2 N1 C5 -147.8(4) 3_666 . . . ?
O1 Co2 N1 C5 -70.7(5) . . . . ?
N1 C4 N2 C6 1.2(6) . . . . ?
N1 C4 N2 C7 177.6(4) . . . . ?
C5 C6 N2 C4 -1.4(6) . . . . ?
C5 C6 N2 C7 -177.7(5) . . . . ?
C8 C7 N2 C4 -146.7(5) . . . . ?
C12 C7 N2 C4 35.3(8) . . . . ?
C8 C7 N2 C6 29.0(8) . . . . ?
C12 C7 N2 C6 -149.0(6) . . . . ?
N4 C13 N3 C14 0.3(6) . . . . ?
N4 C13 N3 Co2 173.7(3) . . . . ?
C15 C14 N3 C13 -0.3(7) . . . . ?
C15 C14 N3 Co2 -174.6(4) . . . . ?
O3 Co2 N3 C13 -120.6(5) . . . . ?
N1 Co2 N3 C13 -24.7(10) . . . . ?
O1 Co2 N3 C13 144.6(5) 3_666 . . . ?
O1 Co2 N3 C13 67.3(5) . . . . ?
O3 Co2 N3 C14 51.9(4) . . . . ?
N1 Co2 N3 C14 147.8(7) . . . . ?
O1 Co2 N3 C14 -42.8(4) 3_666 . . . ?
O1 Co2 N3 C14 -120.1(4) . . . . ?
N3 C13 N4 C15 -0.2(6) . . . . ?
N3 C13 N4 C16 -179.2(4) . . . . ?
C14 C15 N4 C13 0.0(7) . . . . ?
C14 C15 N4 C16 179.1(5) . . . . ?
C21 C16 N4 C13 -23.7(8) . . . . ?
C17 C16 N4 C13 157.6(5) . . . . ?
C21 C16 N4 C15 157.5(6) . . . . ?
C17 C16 N4 C15 -21.2(8) . . . . ?
N6 C22 N5 C23 -0.8(6) . . . . ?
N6 C22 N5 Co1 176.9(3) . . . . ?
C24 C23 N5 C22 0.2(6) . . . . ?
C24 C23 N5 Co1 -177.5(4) . . . . ?
O6 Co1 N5 C22 30.9(4) . . . . ?
O5 Co1 N5 C22 -144.3(4) 2_655 . . . ?
N7 Co1 N5 C22 67.6(19) . . . . ?
O2 Co1 N5 C22 -57.5(4) . . . . ?
O4 Co1 N5 C22 127.4(4) 2_645 . . . ?
O6 Co1 N5 C23 -151.9(5) . . . . ?
O5 Co1 N5 C23 32.9(5) 2_655 . . . ?
N7 Co1 N5 C23 -115.2(18) . . . . ?
O2 Co1 N5 C23 119.7(4) . . . . ?
O4 Co1 N5 C23 -55.4(4) 2_645 . . . ?
N5 C22 N6 C24 1.1(6) . . . . ?
N5 C22 N6 C25 -173.9(4) . . . . ?
C23 C24 N6 C22 -0.9(6) . . . . ?
C23 C24 N6 C25 174.1(5) . . . . ?
C30 C25 N6 C22 -19.9(8) . . . . ?
C26 C25 N6 C22 158.2(5) . . . . ?
C30 C25 N6 C24 166.1(5) . . . . ?
C26 C25 N6 C24 -15.8(8) . . . . ?
N8 C31 N7 C32 0.4(6) . . . . ?
N8 C31 N7 Co1 -171.6(3) . . . . ?
C33 C32 N7 C31 -0.1(6) . . . . ?
C33 C32 N7 Co1 171.8(4) . . . . ?
O6 Co1 N7 C31 141.3(4) . . . . ?
O5 Co1 N7 C31 -43.4(4) 2_655 . . . ?
N5 Co1 N7 C31 104.7(18) . . . . ?
O2 Co1 N7 C31 -130.3(4) . . . . ?
O4 Co1 N7 C31 44.9(4) 2_645 . . . ?
O6 Co1 N7 C32 -28.8(4) . . . . ?
O5 Co1 N7 C32 146.5(4) 2_655 . . . ?
N5 Co1 N7 C32 -65.5(19) . . . . ?
O2 Co1 N7 C32 59.6(5) . . . . ?
O4 Co1 N7 C32 -125.3(5) 2_645 . . . ?
N7 C31 N8 C33 -0.6(6) . . . . ?
N7 C31 N8 C34 176.2(4) . . . . ?
C32 C33 N8 C31 0.5(6) . . . . ?
C32 C33 N8 C34 -176.2(5) . . . . ?
C35 C34 N8 C31 10.7(8) . . . . ?
C39 C34 N8 C31 -169.2(5) . . . . ?
C35 C34 N8 C33 -173.3(6) . . . . ?
C39 C34 N8 C33 6.8(8) . . . . ?
O2 C1 O1 Co2 -178.4(3) . . . 3_666 ?
O2 C1 O1 Co2 6.3(6) . . . . ?
O3 Co2 O1 C1 176.2(9) . . . . ?
N3 Co2 O1 C1 -85.3(3) . . . . ?
N1 Co2 O1 C1 81.4(3) . . . . ?
O1 Co2 O1 C1 176.5(4) 3_666 . . . ?
O3 Co2 O1 Co2 -0.3(10) . . . 3_666 ?
N3 Co2 O1 Co2 98.19(16) . . . 3_666 ?
N1 Co2 O1 Co2 -95.10(15) . . . 3_666 ?
O1 Co2 O1 Co2 0.0 3_666 . . 3_666 ?
O1 C1 O2 Co1 -177.0(3) . . . . ?
O6 Co1 O2 C1 6.9(4) . . . . ?
O5 Co1 O2 C1 -174.8(4) 2_655 . . . ?
N7 Co1 O2 C1 -82.9(4) . . . . ?
N5 Co1 O2 C1 93.1(4) . . . . ?
O4 Co1 O2 C1 -178(51) 2_645 . . . ?
O4 C2 O3 Co2 2.8(6) . . . . ?
N3 Co2 O3 C2 81.9(3) . . . . ?
N1 Co2 O3 C2 -84.9(3) . . . . ?
O1 Co2 O3 C2 -179.8(3) 3_666 . . . ?
O1 Co2 O3 C2 -180(52) . . . . ?
O3 C2 O4 Co1 -179.8(4) . . . 2_655 ?
O6 C3 O5 Co1 -173.7(4) . . . 2_645 ?
O5 C3 O6 Co1 -167.4(4) . . . . ?
O5 Co1 O6 C3 172.9(14) 2_655 . . . ?
N7 Co1 O6 C3 -76.2(4) . . . . ?
N5 Co1 O6 C3 100.9(4) . . . . ?
O2 Co1 O6 C3 -168.1(4) . . . . ?
O4 Co1 O6 C3 12.3(4) 2_645 . . . ?
